data_2235339
loop_
_publ_author_name
'Yu, Chun-Hua'
'Zhu, Run-Qiang'

_publ_section_title
;
 1<i>H</i>-Pyrazol-2-ium hydrogen oxalate
;
_journal_coeditor_code ZS2209
_journal_issue 6
_journal_name_full 'Acta Crystallographica Section E'
_journal_page_first o1911
_journal_paper_doi 10.1107/S1600536812023136
_journal_volume 68
_journal_year 2012
_chemical_formula_iupac 'C3 H5 N2 +, C2 H O4 -'
_chemical_formula_moiety 'C3 H5 N2 +, C2 H O4 -'
_chemical_formula_sum 'C5 H6 N2 O4'
_chemical_formula_weight 158.12
_chemical_name_common 'pyrazolium hydrogen oxalate '
_chemical_name_systematic
;
1<i>H</i>-Pyrazol-2-ium hydrogen oxalate
;
_space_group_IT_number 2
_symmetry_cell_setting triclinic
_symmetry_space_group_name_Hall '-P 1'
_symmetry_space_group_name_H-M 'P -1'
_atom_sites_solution_hydrogens geom
_atom_sites_solution_primary direct
_atom_sites_solution_secondary difmap
_audit_creation_method SHELXL-97
_cell_angle_alpha 117.35(3)
_cell_angle_beta 97.01(3)
_cell_angle_gamma 93.65(3)
_cell_formula_units_Z 2
_cell_length_a 3.7286(7)
_cell_length_b 9.836(2)
_cell_length_c 10.487(2)
_cell_measurement_reflns_used 1527
_cell_measurement_temperature 293(2)
_cell_measurement_theta_max 27.488
_cell_measurement_theta_min 2.35
_cell_volume 335.92(15)
_computing_cell_refinement 'CrystalClear (Rigaku, 2005)'
_computing_data_collection 'CrystalClear (Rigaku, 2005)'
_computing_data_reduction 'CrystalClear (Rigaku, 2005)'
_computing_molecular_graphics 'DIAMOND (Brandenburg & Putz, 2005)'
_computing_publication_material 'SHELXL97 (Sheldrick, 2008)'
_computing_structure_refinement 'SHELXL97 (Sheldrick, 2008)'
_computing_structure_solution 'SHELXS97 (Sheldrick, 2008)'
_diffrn_ambient_temperature 293(2)
_diffrn_measured_fraction_theta_full 0.995
_diffrn_measured_fraction_theta_max 0.995
_diffrn_measurement_device_type 'Rigaku SCXmini CCD'
_diffrn_measurement_method CCD_Profile_fitting
_diffrn_radiation_monochromator graphite
_diffrn_radiation_source 'fine-focus sealed tube'
_diffrn_radiation_type MoK\a
_diffrn_radiation_wavelength 0.71073
_diffrn_reflns_av_R_equivalents 0.0631
_diffrn_reflns_av_sigmaI/netI 0.0974
_diffrn_reflns_limit_h_max 4
_diffrn_reflns_limit_h_min -4
_diffrn_reflns_limit_k_max 12
_diffrn_reflns_limit_k_min -12
_diffrn_reflns_limit_l_max 13
_diffrn_reflns_limit_l_min -13
_diffrn_reflns_number 3484
_diffrn_reflns_theta_full 27.47
_diffrn_reflns_theta_max 27.47
_diffrn_reflns_theta_min 3.92
_diffrn_standards_number 0
_exptl_absorpt_coefficient_mu 0.137
_exptl_absorpt_correction_T_max 0.993
_exptl_absorpt_correction_T_min 0.965
_exptl_absorpt_correction_type multi-scan
_exptl_absorpt_process_details '(CrystalClear; Rigaku, 2005)'
_exptl_crystal_colour colourless
_exptl_crystal_density_diffrn 1.563
_exptl_crystal_density_method 'not measured'
_exptl_crystal_description sheet
_exptl_crystal_F_000 164
_exptl_crystal_size_max 0.26
_exptl_crystal_size_mid 0.22
_exptl_crystal_size_min 0.14
_refine_diff_density_max 0.479
_refine_diff_density_min -0.293
_refine_ls_extinction_coef 0
_refine_ls_extinction_method none
_refine_ls_goodness_of_fit_ref 1.070
_refine_ls_hydrogen_treatment constr
_refine_ls_matrix_type full
_refine_ls_number_parameters 101
_refine_ls_number_reflns 1527
_refine_ls_number_restraints 0
_refine_ls_restrained_S_all 1.070
_refine_ls_R_factor_all 0.1908
_refine_ls_R_factor_gt 0.0952
_refine_ls_shift/su_max 0.000
_refine_ls_shift/su_mean 0.000
_refine_ls_structure_factor_coef Fsqd
_refine_ls_weighting_details 'calc w=1/[\s^2^(Fo^2^)+(0.1349P)^2^+0.0952P] where P=(Fo^2^+2Fc^2^)/3'
_refine_ls_weighting_scheme calc
_refine_ls_wR_factor_gt 0.2402
_refine_ls_wR_factor_ref 0.2852
_reflns_number_gt 702
_reflns_number_total 1527
_reflns_threshold_expression I>2\s(I)
_cod_data_source_file zs2209.cif
_cod_data_source_block I
_cod_original_cell_volume 335.92(14)
_cod_database_code 2235339
_cod_database_fobs_code 2235339

loop_
_symmetry_equiv_pos_as_xyz
'x, y, z'
'-x, -y, -z'

loop_
_atom_site_type_symbol
_atom_site_label
_atom_site_fract_x
_atom_site_fract_y
_atom_site_fract_z
_atom_site_U_iso_or_equiv
_atom_site_adp_type
_atom_site_calc_flag
_atom_site_refinement_flags
_atom_site_occupancy
_atom_site_symmetry_multiplicity
N N1 1.0872(11) 0.0136(5) 0.3057(4) 0.0416(11) Uani d . 1 1
H H1A 1.1595 -0.0585 0.3230 0.050 Uiso d R 1 1
N N2 1.1523(11) 0.1643(5) 0.3992(4) 0.0412(11) Uani d . 1 1
H H2A 1.2729 0.2054 0.4865 0.049 Uiso d R 1 1
C C1 0.9992(15) 0.2395(6) 0.3352(6) 0.0493(15) Uani d . 1 1
H H1 1.0047 0.3461 0.3773 0.059 Uiso calc R 1 1
C C2 0.8307(15) 0.1355(7) 0.1967(6) 0.0505(15) Uani d . 1 1
H H2 0.7020 0.1567 0.1277 0.061 Uiso calc R 1 1
C C3 0.8931(15) -0.0076(7) 0.1818(6) 0.0477(14) Uani d . 1 1
H H3 0.8131 -0.1021 0.0993 0.057 Uiso calc R 1 1
O O1 0.3997(10) 0.8001(4) 0.3600(3) 0.0475(10) Uani d . 1 1
O O2 0.6353(11) 0.5351(4) 0.3418(4) 0.0577(12) Uani d . 1 1
O O3 0.0807(11) 0.6588(4) 0.1355(4) 0.0581(11) Uani d . 1 1
O O4 0.3270(11) 0.4012(4) 0.1179(4) 0.0554(11) Uani d . 1 1
H H4 0.1905 0.4187 0.0612 0.083 Uiso calc R 1 1
C C4 0.2907(14) 0.6762(6) 0.2446(5) 0.0402(13) Uani d . 1 1
C C5 0.4374(14) 0.5304(6) 0.2400(5) 0.0425(13) Uani d . 1 1

loop_
_atom_site_aniso_label
_atom_site_aniso_U_11
_atom_site_aniso_U_22
_atom_site_aniso_U_33
_atom_site_aniso_U_12
_atom_site_aniso_U_13
_atom_site_aniso_U_23
N1 0.049(3) 0.033(2) 0.041(2) 0.0045(19) -0.0029(19) 0.019(2)
N2 0.048(3) 0.034(2) 0.031(2) 0.005(2) -0.0023(19) 0.0087(19)
C1 0.053(3) 0.045(3) 0.056(4) 0.011(3) 0.006(3) 0.029(3)
C2 0.053(4) 0.052(4) 0.048(3) 0.010(3) -0.002(3) 0.027(3)
C3 0.047(3) 0.042(3) 0.041(3) 0.004(2) -0.006(2) 0.011(3)
O1 0.062(2) 0.033(2) 0.037(2) 0.0087(17) -0.0074(17) 0.0110(18)
O2 0.076(3) 0.043(2) 0.045(2) 0.0122(19) -0.0127(19) 0.018(2)
O3 0.077(3) 0.042(2) 0.044(2) 0.0123(19) -0.0126(19) 0.0155(19)
O4 0.075(3) 0.032(2) 0.045(2) 0.0098(19) -0.0082(19) 0.0113(19)
C4 0.047(3) 0.032(3) 0.035(3) 0.005(2) 0.005(2) 0.011(2)
C5 0.050(3) 0.033(3) 0.039(3) 0.003(2) 0.004(3) 0.013(3)

loop_
_atom_type_symbol
_atom_type_description
_atom_type_scat_dispersion_real
_atom_type_scat_dispersion_imag
_atom_type_scat_source
C C 0.0033 0.0016 'International Tables Vol C Tables 4.2.6.8 and 6.1.1.4'
H H 0.0000 0.0000 'International Tables Vol C Tables 4.2.6.8 and 6.1.1.4'
N N 0.0061 0.0033 'International Tables Vol C Tables 4.2.6.8 and 6.1.1.4'
O O 0.0106 0.0060 'International Tables Vol C Tables 4.2.6.8 and 6.1.1.4'

loop_
_geom_angle_atom_site_label_1
_geom_angle_atom_site_label_2
_geom_angle_atom_site_label_3
_geom_angle
C3 N1 N2 109.3(4)
C3 N1 H1A 125.3
N2 N1 H1A 125.4
C1 N2 N1 108.4(4)
C1 N2 H2A 125.8
N1 N2 H2A 125.8
N2 C1 C2 109.1(5)
N2 C1 H1 125.4
C2 C1 H1 125.4
C1 C2 C3 105.2(5)
C1 C2 H2 127.4
C3 C2 H2 127.4
N1 C3 C2 108.0(5)
N1 C3 H3 126.0
C2 C3 H3 126.0
C5 O4 H4 109.5
O3 C4 O1 127.0(5)
O3 C4 C5 117.3(4)
O1 C4 C5 115.7(4)
O2 C5 O4 122.4(5)
O2 C5 C4 122.1(5)
O4 C5 C4 115.4(4)

loop_
_geom_bond_atom_site_label_1
_geom_bond_atom_site_label_2
_geom_bond_distance
N1 C3 1.325(6)
N1 N2 1.333(5)
N1 H1A 0.8601
N2 C1 1.319(6)
N2 H2A 0.8600
C1 C2 1.372(7)
C1 H1 0.9300
C2 C3 1.380(8)
C2 H2 0.9300
C3 H3 0.9300
O1 C4 1.256(6)
O2 C5 1.202(6)
O3 C4 1.239(6)
O4 C5 1.317(6)
O4 H4 0.8200
C4 C5 1.549(7)

loop_
_geom_hbond_atom_site_label_D
_geom_hbond_atom_site_label_H
_geom_hbond_atom_site_label_A
_geom_hbond_site_symmetry_A
_geom_hbond_distance_DH
_geom_hbond_distance_HA
_geom_hbond_distance_DA
_geom_hbond_angle_DHA
N1 H1A O1 1_645 0.86 1.86 2.709(5) 169.6
N2 H2A O1 2_766 0.86 1.92 2.715(5) 152.7
O4 H4 O3 2_565 0.82 1.95 2.679(5) 147.4

loop_
_geom_torsion_atom_site_label_1
_geom_torsion_atom_site_label_2
_geom_torsion_atom_site_label_3
_geom_torsion_atom_site_label_4
_geom_torsion
C3 N1 N2 C1 0.1(6)
N1 N2 C1 C2 0.0(6)
N2 C1 C2 C3 0.0(6)
N2 N1 C3 C2 -0.1(6)
C1 C2 C3 N1 0.1(6)
O3 C4 C5 O2 -178.2(5)
O1 C4 C5 O2 1.9(8)
O3 C4 C5 O4 1.0(7)
O1 C4 C5 O4 -178.9(4)

loop_
_cod_related_entry_id
_cod_related_entry_database
_cod_related_entry_code
1 ChemSpider 14071859
